data_7134302
loop_
_publ_author_name
'Yano, Riko'
'Ito, Suguru'

_publ_section_title
;
 Multi-color luminescent crystals derived from dynamic diastereomers of a
 perylene-substituted binaphthol derivative.
;
_journal_issue 28
_journal_name_full 'Chemical communications (Cambridge, England)'
_journal_page_first 5305
_journal_page_last 5308
_journal_paper_doi 10.1039/d5cc00758e
_journal_volume 61
_journal_year 2025
_chemical_absolute_configuration syn
_chemical_formula_moiety 'C42 H28 O2'
_chemical_formula_sum 'C42 H28 O2'
_chemical_formula_weight 564.64
_space_group_crystal_system triclinic
_space_group_IT_number 1
_space_group_name_Hall 'P 1'
_space_group_name_H-M_alt 'P 1'
_atom_sites_solution_hydrogens geom
_atom_sites_solution_primary dual
_audit_creation_date 2025-03-05
_audit_creation_method
;
Olex2 1.5
(compiled 2024.01.12 svn.r2f8d729c for OlexSys, GUI svn.r6928)
;
_audit_update_record
;
2025-03-06 deposited with the CCDC.	2025-03-06 downloaded from the CCDC.
;
_cell_angle_alpha 76.600(3)
_cell_angle_beta 89.561(2)
_cell_angle_gamma 72.009(3)
_cell_formula_units_Z 2
_cell_length_a 7.8625(2)
_cell_length_b 10.7582(4)
_cell_length_c 18.3210(5)
_cell_measurement_reflns_used 8249
_cell_measurement_temperature 123(2)
_cell_measurement_theta_max 74.76
_cell_measurement_theta_min 4.96
_cell_volume 1430.38(8)
_computing_molecular_graphics 'Olex2 1.5 (Dolomanov et al., 2009)'
_computing_publication_material 'Olex2 1.5 (Dolomanov et al., 2009)'
_computing_structure_refinement 'SHELXL 2018/3 (Sheldrick, 2015)'
_computing_structure_solution 'SHELXT 2018/2 (Sheldrick, 2018)'
_diffrn_ambient_temperature 123.15
_diffrn_measured_fraction_theta_full 0.995
_diffrn_measured_fraction_theta_max 0.975
_diffrn_measurement_device_type 'Rigaku XtaLAB P200'
_diffrn_radiation_type CuK\a
_diffrn_radiation_wavelength 1.54184
_diffrn_reflns_av_R_equivalents 0.0605
_diffrn_reflns_av_unetI/netI 0.0687
_diffrn_reflns_Laue_measured_fraction_full 0.995
_diffrn_reflns_Laue_measured_fraction_max 0.975
_diffrn_reflns_limit_h_max 9
_diffrn_reflns_limit_h_min -9
_diffrn_reflns_limit_k_max 13
_diffrn_reflns_limit_k_min -13
_diffrn_reflns_limit_l_max 22
_diffrn_reflns_limit_l_min -22
_diffrn_reflns_number 32394
_diffrn_reflns_point_group_measured_fraction_full 0.974
_diffrn_reflns_point_group_measured_fraction_max 0.935
_diffrn_reflns_theta_full 67.684
_diffrn_reflns_theta_max 75.142
_diffrn_reflns_theta_min 4.975
_exptl_absorpt_coefficient_mu 0.616
_exptl_absorpt_correction_T_max 0.940
_exptl_absorpt_correction_T_min 0.631
_exptl_absorpt_correction_type multi-scan
_exptl_absorpt_process_details
;
CrysAlisPro 1.171.40.66a (Rigaku Oxford Diffraction, 2019)

Empirical absorption correction using spherical harmonics,

 implemented in SCALE3 ABSPACK scaling algorithm.
;
_exptl_crystal_colour yellow
_exptl_crystal_colour_primary yellow
_exptl_crystal_density_diffrn 1.311
_exptl_crystal_description needle
_exptl_crystal_F_000 592
_exptl_crystal_preparation Luminescent,Luminescent,Luminescent
_exptl_crystal_recrystallization_method 'Re-crystallisation from solvent: MeOH/EtOAc'
_exptl_crystal_size_max 0.25
_exptl_crystal_size_mid 0.2
_exptl_crystal_size_min 0.1
_refine_diff_density_max 0.204
_refine_diff_density_min -0.198
_refine_diff_density_rms 0.046
_refine_ls_abs_structure_details
;
 Flack x determined using 3198 quotients [(I+)-(I-)]/[(I+)+(I-)]
 (Parsons, Flack and Wagner, Acta Cryst. B69 (2013) 249-259).
;
_refine_ls_abs_structure_Flack 0.1(2)
_refine_ls_extinction_coef 0.0015(5)
_refine_ls_extinction_expression Fc^*^=kFc[1+0.001xFc^2^\l^3^/sin(2\q)]^-1/4^
_refine_ls_extinction_method 'SHELXL-2018/3 (Sheldrick 2018)'
_refine_ls_goodness_of_fit_ref 1.029
_refine_ls_hydrogen_treatment constr
_refine_ls_matrix_type full
_refine_ls_number_parameters 798
_refine_ls_number_reflns 11019
_refine_ls_number_restraints 3
_refine_ls_restrained_S_all 1.029
_refine_ls_R_factor_all 0.0701
_refine_ls_R_factor_gt 0.0535
_refine_ls_shift/su_max 0.000
_refine_ls_shift/su_mean 0.000
_refine_ls_structure_factor_coef Fsqd
_refine_ls_weighting_details 'w=1/[\s^2^(Fo^2^)+(0.0821P)^2^+0.0658P] where P=(Fo^2^+2Fc^2^)/3'
_refine_ls_weighting_scheme calc
_refine_ls_wR_factor_gt 0.1420
_refine_ls_wR_factor_ref 0.1530
_reflns_Friedel_coverage 0.918
_reflns_Friedel_fraction_full 0.954
_reflns_Friedel_fraction_max 0.895
_reflns_number_gt 8563
_reflns_number_total 11019
_reflns_threshold_expression 'I > 2\s(I)'
_cod_data_source_file d5cc00758e2.cif
_cod_data_source_block ynrk312
_cod_depositor_comments 'Adding full bibliography for 7134301--7134303.cif.'
_cod_database_code 7134302
_shelx_shelxl_version_number 2018/3
_shelx_space_group_comment
;
The symmetry employed for this shelxl refinement is uniquely defined
by the following loop, which should always be used as a source of
symmetry information in preference to the above space-group names.
They are only intended as comments.
;
_shelx_estimated_absorpt_t_max 0.941
_shelx_estimated_absorpt_t_min 0.861
_olex2_refinement_description
;
1. Fixed Uiso
 At 1.2 times of:
  All C(H) groups
 At 1.5 times of:
  All C(H,H,H) groups
2.a Aromatic/amide H refined with riding coordinates:
 C48(H48), C49(H49), C51(H51), C50(H50), C46(H46), C24(H24), C79(H79),
 C70(H70), C76(H76), C55(H55), C71(H71), C67(H67), C66(H66), C28(H28), C81(H81),
  C72(H72), C13(H13), C37(H37), C60(H60), C9(H9), C80(H80), C39(H39), C56(H56),
 C74(H74), C25(H25), C4(H4), C58(H58), C16(H16), C32(H32), C75(H75), C38(H38),
 C8(H8), C34(H34), C59(H59), C30(H30), C29(H29), C6(H6), C33(H33), C18(H18),
 C14(H14), C61(H61), C19(H19), C7(H7), C17(H17)
2.b Idealised Me refined as rotating group:
 C21(H21A,H21B,H21C), C64(H64A,H64B,H64C), C63(H63A,H63B,H63C), C22(H22A,H22B,
 H22C)
;
_olex2_submission_special_instructions 'No special instructions were received'

loop_
_space_group_symop_operation_xyz
'x, y, z'

loop_
_atom_site_label
_atom_site_type_symbol
_atom_site_fract_x
_atom_site_fract_y
_atom_site_fract_z
_atom_site_U_iso_or_equiv
_atom_site_adp_type
_atom_site_occupancy
_atom_site_site_symmetry_order
_atom_site_calc_flag
_atom_site_refinement_flags_posn
_atom_site_refinement_flags_adp
_atom_site_refinement_flags_occupancy
_atom_site_disorder_assembly
_atom_site_disorder_group
O4 O 0.0576(4) 0.8252(3) 0.66019(17) 0.0419(7) Uani 1 1 d . . . . .
O1 O 0.5398(4) 0.5338(3) 0.28578(16) 0.0363(7) Uani 1 1 d . . . . .
O3 O 0.4394(4) 0.4738(3) 0.71059(16) 0.0370(7) Uani 1 1 d . . . . .
O2 O 0.3212(4) 0.3867(3) 0.4127(2) 0.0487(8) Uani 1 1 d . . . . .
C69 C 0.7745(5) -0.0173(4) 0.9804(2) 0.0296(9) Uani 1 1 d . . . . .
C54 C 0.1514(5) 0.7900(4) 0.6006(2) 0.0330(9) Uani 1 1 d . . . . .
C53 C 0.3343(5) 0.7315(4) 0.6155(2) 0.0295(9) Uani 1 1 d . . . . .
C2 C 0.5024(5) 0.4301(4) 0.2633(2) 0.0328(9) Uani 1 1 d . . . . .
C1 C 0.5503(5) 0.3050(4) 0.3116(2) 0.0316(9) Uani 1 1 d . . . . .
C83 C 0.7994(5) 0.1589(4) 0.8671(2) 0.0313(9) Uani 1 1 d . . . . .
C68 C 0.7246(5) 0.1254(4) 0.9376(2) 0.0304(9) Uani 1 1 d . . . . .
C52 C 0.4536(5) 0.8084(4) 0.7195(2) 0.0293(8) Uani 1 1 d . . . . .
C65 C 0.6234(5) 0.3985(4) 0.8537(2) 0.0352(10) Uani 1 1 d . . . . .
C36 C 0.0449(5) 0.9430(4) 0.1622(2) 0.0335(9) Uani 1 1 d . . . . .
C43 C 0.4178(5) 0.7049(4) 0.6926(2) 0.0301(9) Uani 1 1 d . . . . .
C48 C 0.5680(5) 0.8826(5) 0.8199(3) 0.0367(10) Uani 1 1 d . . . . .
H48 H 0.623413 0.862997 0.868910 0.044 Uiso 1 1 calc R U . . .
C47 C 0.5370(5) 0.7773(4) 0.7934(2) 0.0313(9) Uani 1 1 d . . . . .
C49 C 0.5204(5) 1.0108(5) 0.7771(3) 0.0386(10) Uani 1 1 d . . . . .
H49 H 0.540003 1.079922 0.796710 0.046 Uiso 1 1 calc R U . . .
C45 C 0.5634(6) 0.5410(4) 0.8094(2) 0.0345(9) Uani 1 1 d . . . . .
C51 C 0.4096(5) 0.9427(4) 0.6756(2) 0.0338(9) Uani 1 1 d . . . . .
H51 H 0.356689 0.964554 0.625923 0.041 Uiso 1 1 calc R U . . .
C42 C 0.0722(5) 1.1184(4) 0.0497(2) 0.0321(9) Uani 1 1 d . . . . .
C73 C 0.9437(5) -0.2561(4) 0.9912(2) 0.0335(9) Uani 1 1 d . . . . .
C84 C 0.8961(5) -0.1189(4) 0.9502(2) 0.0321(9) Uani 1 1 d . . . . .
C50 C 0.4422(5) 1.0415(4) 0.7036(3) 0.0373(10) Uani 1 1 d . . . . .
H50 H 0.411806 1.130904 0.673266 0.045 Uiso 1 1 calc R U . . .
C46 C 0.5922(5) 0.6426(4) 0.8360(2) 0.0355(10) Uani 1 1 d . . . . .
H46 H 0.651022 0.621643 0.884433 0.043 Uiso 1 1 calc R U . . .
C24 C 0.4074(5) 0.6374(4) 0.0765(2) 0.0362(10) Uani 1 1 d . . . . .
H24 H 0.486180 0.569549 0.055968 0.043 Uiso 1 1 calc R U . . .
C35 C -0.0032(5) 1.0841(4) 0.1193(2) 0.0355(10) Uani 1 1 d . . . . .
C77 C 0.9691(5) -0.0858(4) 0.8792(2) 0.0323(9) Uani 1 1 d . . . . .
C79 C 0.9988(5) 0.0945(5) 0.7711(2) 0.0359(10) Uani 1 1 d . . . . .
H79 H 1.081459 0.027383 0.751289 0.043 Uiso 1 1 calc R U . . .
C12 C 0.4951(6) 0.3284(4) 0.4409(3) 0.0389(10) Uani 1 1 d . . . . .
C82 C 0.7511(5) 0.2960(4) 0.8257(2) 0.0331(9) Uani 1 1 d . . . . .
C57 C 0.3610(6) 0.7106(4) 0.4854(2) 0.0337(9) Uani 1 1 d . . . . .
C10 C 0.5166(5) 0.1972(4) 0.2872(2) 0.0359(10) Uani 1 1 d . . . . .
C62 C 0.4427(5) 0.6931(4) 0.5571(2) 0.0313(9) Uani 1 1 d . . . . .
C15 C 0.8565(6) 0.2070(4) 0.4915(2) 0.0393(10) Uani 1 1 d . . . . .
C70 C 0.7063(6) -0.0545(5) 1.0485(2) 0.0374(10) Uani 1 1 d . . . . .
H70 H 0.624453 0.012658 1.068476 0.045 Uiso 1 1 calc R U . . .
C26 C 0.2438(5) 0.8747(4) 0.0620(2) 0.0324(9) Uani 1 1 d . . . . .
C3 C 0.4092(5) 0.4598(4) 0.1919(2) 0.0356(10) Uani 1 1 d . . . . .
C44 C 0.4699(5) 0.5757(4) 0.7375(2) 0.0320(9) Uani 1 1 d . . . . .
C76 C 1.0787(6) -0.1896(5) 0.8512(3) 0.0398(10) Uani 1 1 d . . . . .
H76 H 1.124256 -0.169173 0.803314 0.048 Uiso 1 1 calc R U . . .
C55 C 0.0704(6) 0.8102(4) 0.5288(3) 0.0393(10) Uani 1 1 d . . . . .
H55 H -0.055571 0.851060 0.519241 0.047 Uiso 1 1 calc R U . . .
C71 C 0.7551(6) -0.1893(4) 1.0890(3) 0.0392(10) Uani 1 1 d . . . . .
H71 H 0.706796 -0.212099 1.136029 0.047 Uiso 1 1 calc R U . . .
C40 C 0.2202(6) 0.7045(4) 0.1749(2) 0.0358(10) Uani 1 1 d . . . . .
C11 C 0.6186(6) 0.2853(4) 0.3904(2) 0.0342(9) Uani 1 1 d . . . . .
C67 C 0.6076(5) 0.2277(4) 0.9639(2) 0.0352(10) Uani 1 1 d . . . . .
H67 H 0.559186 0.206724 1.011111 0.042 Uiso 1 1 calc R U . . .
C23 C 0.3455(5) 0.6020(4) 0.1460(2) 0.0355(10) Uani 1 1 d . . . . .
C5 C 0.4311(6) 0.2234(4) 0.2144(3) 0.0393(10) Uani 1 1 d . . . . .
C66 C 0.5584(5) 0.3624(4) 0.9223(2) 0.0361(10) Uani 1 1 d . . . . .
H66 H 0.477984 0.430289 0.942324 0.043 Uiso 1 1 calc R U . . .
C28 C 0.2641(5) 1.0564(4) -0.0483(2) 0.0354(9) Uani 1 1 d . . . . .
H28 H 0.346592 0.989699 -0.068401 0.043 Uiso 1 1 calc R U . . .
C81 C 0.8346(5) 0.3279(5) 0.7584(2) 0.0383(10) Uani 1 1 d . . . . .
H81 H 0.806112 0.419058 0.730942 0.046 Uiso 1 1 calc R U . . .
C72 C 0.8709(6) -0.2879(5) 1.0615(3) 0.0399(10) Uani 1 1 d . . . . .
H72 H 0.903299 -0.378849 1.089665 0.048 Uiso 1 1 calc R U . . .
C13 C 0.5484(6) 0.3092(5) 0.5170(3) 0.0447(11) Uani 1 1 d . . . . .
H13 H 0.461984 0.337265 0.551345 0.054 Uiso 1 1 calc R U . . .
C37 C -0.0269(6) 0.9049(5) 0.2288(3) 0.0420(11) Uani 1 1 d . . . . .
H37 H -0.109747 0.972049 0.248468 0.050 Uiso 1 1 calc R U . . .
C60 C 0.7323(6) 0.5929(5) 0.5133(3) 0.0462(11) Uani 1 1 d . . . . .
H60 H 0.858806 0.555079 0.521904 0.055 Uiso 1 1 calc R U . . .
C9 C 0.5688(5) 0.0633(4) 0.3328(3) 0.0384(10) Uani 1 1 d . . . . .
H9 H 0.625847 0.043955 0.381484 0.046 Uiso 1 1 calc R U . . .
C80 C 0.9560(6) 0.2289(5) 0.7325(3) 0.0421(11) Uani 1 1 d . . . . .
H80 H 1.011907 0.252286 0.687534 0.051 Uiso 1 1 calc R U . . .
C39 C 0.1406(6) 0.6724(5) 0.2429(2) 0.0397(10) Uani 1 1 d . . . . .
H39 H 0.172952 0.581438 0.271069 0.048 Uiso 1 1 calc R U . . .
C56 C 0.1739(6) 0.7709(4) 0.4730(2) 0.0407(10) Uani 1 1 d . . . . .
H56 H 0.118486 0.784474 0.424642 0.049 Uiso 1 1 calc R U . . .
C74 C 1.0601(6) -0.3570(4) 0.9608(3) 0.0398(10) Uani 1 1 d . . . . .
H74 H 1.094593 -0.448476 0.988321 0.048 Uiso 1 1 calc R U . . .
C41 C 0.1709(5) 0.8417(4) 0.1326(2) 0.0341(10) Uani 1 1 d . . . . .
C20 C 0.8029(5) 0.2253(4) 0.4150(2) 0.0338(9) Uani 1 1 d . . . . .
C25 C 0.3567(5) 0.7714(4) 0.0353(2) 0.0370(10) Uani 1 1 d . . . . .
H25 H 0.401652 0.792034 -0.012722 0.044 Uiso 1 1 calc R U . . .
C31 C 0.0251(6) 1.2552(4) 0.0085(3) 0.0380(10) Uani 1 1 d . . . . .
C4 C 0.3755(6) 0.3570(5) 0.1688(3) 0.0402(10) Uani 1 1 d . . . . .
H4 H 0.313487 0.375405 0.121203 0.048 Uiso 1 1 calc R U . . .
C58 C 0.4706(6) 0.6637(4) 0.4292(2) 0.0432(10) Uani 1 1 d . . . . .
H58 H 0.417228 0.672949 0.381065 0.052 Uiso 1 1 calc R U . . .
C16 C 1.0415(6) 0.1451(4) 0.5161(3) 0.0484(11) Uani 1 1 d . . . . .
H16 H 1.078530 0.130581 0.567414 0.058 Uiso 1 1 calc R U . . .
C32 C -0.0988(6) 1.3554(5) 0.0389(3) 0.0433(11) Uani 1 1 d . . . . .
H32 H -0.133080 1.447050 0.011719 0.052 Uiso 1 1 calc R U . . .
C75 C 1.1236(6) -0.3233(5) 0.8918(3) 0.0432(11) Uani 1 1 d . . . . .
H75 H 1.199541 -0.392222 0.871107 0.052 Uiso 1 1 calc R U . . .
C38 C 0.0179(6) 0.7698(5) 0.2688(3) 0.0414(11) Uani 1 1 d . . . . .
H38 H -0.037334 0.746359 0.314000 0.050 Uiso 1 1 calc R U . . .
C78 C 0.9232(5) 0.0564(4) 0.8380(2) 0.0342(9) Uani 1 1 d . . . . .
C8 C 0.5378(6) -0.0375(5) 0.3072(3) 0.0462(12) Uani 1 1 d . . . . .
H8 H 0.574829 -0.126600 0.338030 0.055 Uiso 1 1 calc R U . . .
C34 C -0.1225(6) 1.1874(5) 0.1456(3) 0.0413(11) Uani 1 1 d . . . . .
H34 H -0.174502 1.166072 0.191876 0.050 Uiso 1 1 calc R U . . .
C59 C 0.6513(7) 0.6058(5) 0.4432(3) 0.0493(11) Uani 1 1 d . . . . .
H59 H 0.722389 0.574119 0.405114 0.059 Uiso 1 1 calc R U . . .
C21 C 0.6993(6) 0.5555(5) 0.2570(3) 0.0445(11) Uani 1 1 d . . . . .
H21A H 0.694937 0.564292 0.202534 0.067 Uiso 1 1 calc R U . . .
H21B H 0.803124 0.479053 0.281091 0.067 Uiso 1 1 calc R U . . .
H21C H 0.709851 0.638209 0.267497 0.067 Uiso 1 1 calc R U . . .
C27 C 0.1949(5) 1.0170(4) 0.0199(2) 0.0345(10) Uani 1 1 d . . . . .
C30 C 0.0985(6) 1.2887(5) -0.0608(3) 0.0390(10) Uani 1 1 d . . . . .
H30 H 0.065952 1.379876 -0.088588 0.047 Uiso 1 1 calc R U . . .
C64 C -0.1337(5) 0.8756(5) 0.6512(3) 0.0473(11) Uani 1 1 d . . . . .
H64A H -0.171310 0.958511 0.611109 0.071 Uiso 1 1 calc R U . . .
H64B H -0.181454 0.894635 0.698444 0.071 Uiso 1 1 calc R U . . .
H64C H -0.179677 0.808109 0.638030 0.071 Uiso 1 1 calc R U . . .
C29 C 0.2165(6) 1.1903(5) -0.0881(3) 0.0407(10) Uani 1 1 d . . . . .
H29 H 0.266377 1.213467 -0.134755 0.049 Uiso 1 1 calc R U . . .
C6 C 0.4008(6) 0.1156(5) 0.1907(3) 0.0490(12) Uani 1 1 d . . . . .
H6 H 0.343710 0.131901 0.142392 0.059 Uiso 1 1 calc R U . . .
C33 C -0.1675(6) 1.3224(5) 0.1050(3) 0.0466(12) Uani 1 1 d . . . . .
H33 H -0.247574 1.390936 0.124631 0.056 Uiso 1 1 calc R U . . .
C18 C 1.1122(6) 0.1264(4) 0.3905(3) 0.0470(11) Uani 1 1 d . . . . .
H18 H 1.199450 0.099963 0.356212 0.056 Uiso 1 1 calc R U . . .
C14 C 0.7252(7) 0.2499(5) 0.5411(3) 0.0477(12) Uani 1 1 d . . . . .
H14 H 0.760595 0.237318 0.592486 0.057 Uiso 1 1 calc R U . . .
C61 C 0.6319(6) 0.6339(5) 0.5696(3) 0.0397(10) Uani 1 1 d . . . . .
H61 H 0.688641 0.622820 0.617317 0.048 Uiso 1 1 calc R U . . .
C19 C 0.9358(6) 0.1835(4) 0.3655(3) 0.0381(10) Uani 1 1 d . . . . .
H19 H 0.901783 0.195330 0.314102 0.046 Uiso 1 1 calc R U . . .
C63 C 0.2715(7) 0.4558(5) 0.7279(3) 0.0531(13) Uani 1 1 d . . . . .
H63A H 0.256076 0.384922 0.705825 0.080 Uiso 1 1 calc R U . . .
H63B H 0.175350 0.540235 0.707305 0.080 Uiso 1 1 calc R U . . .
H63C H 0.266710 0.429743 0.782635 0.080 Uiso 1 1 calc R U . . .
C7 C 0.4521(7) -0.0116(5) 0.2361(3) 0.0514(13) Uani 1 1 d . . . . .
H7 H 0.429641 -0.082684 0.219345 0.062 Uiso 1 1 calc R U . . .
C17 C 1.1660(6) 0.1065(5) 0.4664(3) 0.0506(11) Uani 1 1 d . . . . .
H17 H 1.288990 0.066082 0.483250 0.061 Uiso 1 1 calc R U . . .
C22 C 0.1875(6) 0.4326(5) 0.4605(3) 0.0544(13) Uani 1 1 d . . . . .
H22A H 0.071765 0.475717 0.431327 0.082 Uiso 1 1 calc R U . . .
H22B H 0.217438 0.497934 0.483141 0.082 Uiso 1 1 calc R U . . .
H22C H 0.180294 0.356191 0.500217 0.082 Uiso 1 1 calc R U . . .

loop_
_atom_site_aniso_label
_atom_site_aniso_U_11
_atom_site_aniso_U_22
_atom_site_aniso_U_33
_atom_site_aniso_U_23
_atom_site_aniso_U_13
_atom_site_aniso_U_12
O4 0.0226(13) 0.0554(18) 0.0444(17) -0.0174(14) 0.0040(12) -0.0037(12)
O1 0.0389(16) 0.0308(15) 0.0395(16) -0.0100(12) 0.0011(12) -0.0104(12)
O3 0.0371(16) 0.0312(16) 0.0435(17) -0.0114(13) -0.0016(13) -0.0099(13)
O2 0.0315(15) 0.0518(19) 0.058(2) -0.0165(16) 0.0122(14) -0.0039(13)
C69 0.024(2) 0.032(2) 0.032(2) -0.0080(17) -0.0024(16) -0.0081(17)
C54 0.032(2) 0.031(2) 0.035(2) -0.0097(17) 0.0003(16) -0.0075(16)
C53 0.0278(19) 0.026(2) 0.033(2) -0.0066(17) -0.0021(16) -0.0064(15)
C2 0.032(2) 0.030(2) 0.036(2) -0.0109(18) 0.0040(17) -0.0088(17)
C1 0.027(2) 0.030(2) 0.038(2) -0.0105(18) 0.0040(16) -0.0084(17)
C83 0.026(2) 0.038(2) 0.030(2) -0.0072(18) 0.0009(16) -0.0095(18)
C68 0.022(2) 0.035(2) 0.033(2) -0.0096(18) -0.0001(16) -0.0076(16)
C52 0.0200(18) 0.032(2) 0.035(2) -0.0117(17) 0.0042(15) -0.0054(15)
C65 0.030(2) 0.036(2) 0.033(2) -0.0048(19) -0.0066(17) -0.0045(18)
C36 0.029(2) 0.038(2) 0.034(2) -0.0133(19) -0.0015(17) -0.0082(18)
C43 0.0228(19) 0.033(2) 0.032(2) -0.0081(17) 0.0018(16) -0.0056(16)
C48 0.026(2) 0.045(3) 0.043(2) -0.020(2) 0.0016(17) -0.0095(18)
C47 0.0245(19) 0.038(2) 0.032(2) -0.0128(18) 0.0034(16) -0.0079(17)
C49 0.027(2) 0.040(2) 0.055(3) -0.026(2) 0.0087(18) -0.0101(18)
C45 0.031(2) 0.034(2) 0.033(2) -0.0076(18) 0.0005(17) -0.0042(18)
C51 0.025(2) 0.036(2) 0.038(2) -0.0098(18) 0.0013(16) -0.0048(17)
C42 0.025(2) 0.032(2) 0.041(2) -0.0124(18) -0.0030(17) -0.0083(17)
C73 0.030(2) 0.033(2) 0.037(2) -0.0105(18) -0.0043(17) -0.0085(17)
C84 0.025(2) 0.035(2) 0.035(2) -0.0098(18) -0.0041(16) -0.0064(17)
C50 0.032(2) 0.029(2) 0.051(3) -0.0147(19) 0.0054(18) -0.0062(17)
C46 0.029(2) 0.042(2) 0.033(2) -0.0089(19) -0.0007(16) -0.0068(18)
C24 0.034(2) 0.036(2) 0.034(2) -0.0108(19) 0.0001(18) -0.0042(19)
C35 0.029(2) 0.037(2) 0.040(2) -0.0139(19) -0.0046(18) -0.0058(18)
C77 0.023(2) 0.040(2) 0.033(2) -0.0105(19) -0.0022(16) -0.0079(17)
C79 0.028(2) 0.044(3) 0.034(2) -0.0134(19) 0.0043(17) -0.0069(19)
C12 0.044(3) 0.031(2) 0.039(2) -0.0045(18) 0.0017(18) -0.0106(19)
C82 0.026(2) 0.038(2) 0.033(2) -0.0092(18) 0.0003(16) -0.0069(18)
C57 0.043(2) 0.030(2) 0.032(2) -0.0083(16) 0.0009(17) -0.0155(17)
C10 0.030(2) 0.034(2) 0.042(2) -0.0075(19) 0.0049(17) -0.0087(18)
C62 0.036(2) 0.0237(19) 0.032(2) -0.0040(16) 0.0033(16) -0.0088(16)
C15 0.051(3) 0.0252(19) 0.037(2) -0.0009(18) -0.0049(19) -0.0091(18)
C70 0.035(2) 0.038(2) 0.041(2) -0.013(2) 0.0037(18) -0.0101(19)
C26 0.026(2) 0.035(2) 0.036(2) -0.0108(18) -0.0025(16) -0.0066(17)
C3 0.029(2) 0.040(3) 0.038(2) -0.0103(19) 0.0019(17) -0.0091(18)
C44 0.028(2) 0.033(2) 0.036(2) -0.0097(18) 0.0022(16) -0.0104(17)
C76 0.030(2) 0.045(3) 0.044(2) -0.016(2) 0.0051(18) -0.0071(19)
C55 0.034(2) 0.037(2) 0.043(2) -0.0081(19) -0.0099(18) -0.0072(18)
C71 0.044(3) 0.037(2) 0.036(2) -0.006(2) 0.0014(19) -0.015(2)
C40 0.032(2) 0.042(3) 0.031(2) -0.0070(19) -0.0008(17) -0.010(2)
C11 0.036(2) 0.027(2) 0.037(2) -0.0051(18) 0.0047(17) -0.0085(17)
C67 0.031(2) 0.040(2) 0.031(2) -0.0071(19) 0.0019(17) -0.0074(18)
C23 0.033(2) 0.038(2) 0.034(2) -0.0103(19) -0.0004(17) -0.0077(19)
C5 0.029(2) 0.038(3) 0.052(3) -0.014(2) 0.0037(19) -0.0106(19)
C66 0.030(2) 0.039(3) 0.035(2) -0.0087(19) 0.0002(17) -0.0028(18)
C28 0.030(2) 0.038(2) 0.037(2) -0.0095(19) 0.0010(17) -0.0085(18)
C81 0.032(2) 0.042(3) 0.036(2) -0.0031(19) 0.0016(18) -0.0083(19)
C72 0.043(3) 0.030(2) 0.045(3) -0.004(2) -0.004(2) -0.0125(19)
C13 0.051(3) 0.036(2) 0.041(2) -0.0061(19) 0.017(2) -0.007(2)
C37 0.033(2) 0.051(3) 0.044(3) -0.018(2) 0.0045(19) -0.009(2)
C60 0.042(2) 0.049(3) 0.047(3) -0.017(2) 0.0113(19) -0.009(2)
C9 0.030(2) 0.029(2) 0.057(3) -0.012(2) 0.0084(19) -0.0096(17)
C80 0.035(2) 0.054(3) 0.036(2) -0.010(2) 0.0067(19) -0.011(2)
C39 0.035(2) 0.044(3) 0.036(2) -0.009(2) -0.0022(18) -0.008(2)
C56 0.052(3) 0.037(2) 0.032(2) -0.0076(18) -0.0102(19) -0.0130(19)
C74 0.035(2) 0.033(2) 0.050(3) -0.014(2) -0.004(2) -0.0057(18)
C41 0.026(2) 0.039(2) 0.036(2) -0.0105(19) -0.0050(17) -0.0069(18)
C20 0.036(2) 0.025(2) 0.039(2) -0.0032(17) 0.0018(17) -0.0104(16)
C25 0.035(2) 0.039(2) 0.035(2) -0.0102(19) 0.0008(18) -0.0067(19)
C31 0.031(2) 0.035(2) 0.050(3) -0.017(2) -0.0046(19) -0.0093(18)
C4 0.035(2) 0.045(3) 0.042(2) -0.013(2) -0.0031(19) -0.012(2)
C58 0.059(3) 0.041(2) 0.034(2) -0.0123(18) 0.0076(19) -0.018(2)
C16 0.052(3) 0.040(2) 0.048(3) -0.003(2) -0.012(2) -0.012(2)
C32 0.037(3) 0.033(3) 0.059(3) -0.016(2) -0.005(2) -0.006(2)
C75 0.034(2) 0.040(3) 0.054(3) -0.022(2) 0.001(2) -0.0018(19)
C38 0.039(3) 0.051(3) 0.035(2) -0.012(2) 0.0036(19) -0.014(2)
C78 0.024(2) 0.043(3) 0.036(2) -0.0122(19) 0.0002(17) -0.0091(18)
C8 0.035(2) 0.034(2) 0.070(3) -0.015(2) 0.010(2) -0.0097(19)
C34 0.036(2) 0.049(3) 0.041(2) -0.019(2) 0.0035(19) -0.009(2)
C59 0.061(3) 0.044(2) 0.044(2) -0.016(2) 0.020(2) -0.015(2)
C21 0.050(3) 0.047(3) 0.043(2) -0.011(2) 0.007(2) -0.026(2)
C27 0.026(2) 0.040(2) 0.039(2) -0.0131(19) -0.0024(17) -0.0090(19)
C30 0.039(2) 0.035(2) 0.044(2) -0.008(2) -0.0039(19) -0.0139(19)
C64 0.026(2) 0.057(3) 0.058(3) -0.016(2) 0.0052(19) -0.0095(19)
C29 0.035(2) 0.046(3) 0.044(3) -0.012(2) 0.0029(19) -0.017(2)
C6 0.041(3) 0.051(3) 0.063(3) -0.026(3) 0.000(2) -0.018(2)
C33 0.038(3) 0.042(3) 0.058(3) -0.023(2) -0.001(2) -0.003(2)
C18 0.033(2) 0.038(2) 0.066(3) -0.011(2) 0.001(2) -0.0073(18)
C14 0.070(3) 0.039(2) 0.033(2) -0.0057(19) 0.001(2) -0.018(2)
C61 0.037(2) 0.043(2) 0.039(2) -0.0129(19) 0.0057(18) -0.0104(18)
C19 0.036(2) 0.035(2) 0.041(2) -0.0075(18) 0.0003(18) -0.0091(17)
C63 0.050(3) 0.046(3) 0.071(3) -0.015(2) 0.005(2) -0.026(2)
C7 0.043(3) 0.038(3) 0.080(4) -0.026(2) 0.002(2) -0.015(2)
C17 0.037(2) 0.043(2) 0.064(3) -0.005(2) -0.013(2) -0.0083(19)
C22 0.046(3) 0.049(3) 0.072(3) -0.023(3) 0.023(2) -0.015(2)

loop_
_atom_type_symbol
_atom_type_description
_atom_type_scat_dispersion_real
_atom_type_scat_dispersion_imag
_atom_type_scat_source
C C 0.0181 0.0091 'International Tables Vol C Tables 4.2.6.8 and 6.1.1.4'
H H 0.0000 0.0000 'International Tables Vol C Tables 4.2.6.8 and 6.1.1.4'
O O 0.0492 0.0322 'International Tables Vol C Tables 4.2.6.8 and 6.1.1.4'

loop_
_geom_angle_atom_site_label_1
_geom_angle_atom_site_label_2
_geom_angle_atom_site_label_3
_geom_angle
_geom_angle_site_symmetry_1
_geom_angle_site_symmetry_3
_geom_angle_publ_flag
C54 O4 C64 118.9(3) . . ?
C2 O1 C21 112.5(3) . . ?
C44 O3 C63 113.4(3) . . ?
C12 O2 C22 119.5(4) . . ?
C84 C69 C68 119.3(4) . . ?
C70 C69 C68 121.7(4) . . ?
C70 C69 C84 119.1(4) . . ?
O4 C54 C53 115.4(4) . . ?
O4 C54 C55 123.5(4) . . ?
C53 C54 C55 121.1(4) . . ?
C54 C53 C43 120.6(4) . . ?
C54 C53 C62 119.5(4) . . ?
C62 C53 C43 119.9(3) . . ?
O1 C2 C3 118.3(4) . . ?
C1 C2 O1 118.9(3) . . ?
C1 C2 C3 122.8(4) . . ?
C2 C1 C10 118.7(4) . . ?
C2 C1 C11 120.4(4) . . ?
C10 C1 C11 120.7(4) . . ?
C68 C83 C78 120.7(4) . . ?
C82 C83 C68 119.7(4) . . ?
C82 C83 C78 119.6(4) . . ?
C83 C68 C69 119.5(4) . . ?
C67 C68 C69 121.9(4) . . ?
C67 C68 C83 118.7(4) . . ?
C43 C52 C47 119.3(4) . . ?
C51 C52 C43 122.4(4) . . ?
C51 C52 C47 118.4(4) . . ?
C82 C65 C45 120.7(4) . . ?
C66 C65 C45 120.7(4) . . ?
C66 C65 C82 118.6(4) . . ?
C37 C36 C35 122.4(4) . . ?
C37 C36 C41 119.0(4) . . ?
C41 C36 C35 118.6(4) . . ?
C52 C43 C53 121.4(4) . . ?
C44 C43 C53 119.4(4) . . ?
C44 C43 C52 119.1(3) . . ?
C47 C48 H48 119.2 . . ?
C49 C48 H48 119.2 . . ?
C49 C48 C47 121.7(4) . . ?
C48 C47 C52 118.5(4) . . ?
C46 C47 C52 119.1(4) . . ?
C46 C47 C48 122.3(4) . . ?
C48 C49 H49 119.9 . . ?
C48 C49 C50 120.2(4) . . ?
C50 C49 H49 119.9 . . ?
C46 C45 C65 122.1(4) . . ?
C46 C45 C44 118.0(4) . . ?
C44 C45 C65 119.9(4) . . ?
C52 C51 H51 119.4 . . ?
C50 C51 C52 121.2(4) . . ?
C50 C51 H51 119.4 . . ?
C35 C42 C31 120.1(4) . . ?
C35 C42 C27 120.9(4) . . ?
C31 C42 C27 119.0(4) . . ?
C72 C73 C84 119.0(4) . . ?
C74 C73 C84 119.5(4) . . ?
C74 C73 C72 121.5(4) . . ?
C69 C84 C77 121.3(4) . . ?
C73 C84 C69 119.2(4) . . ?
C73 C84 C77 119.4(4) . . ?
C49 C50 H50 119.9 . . ?
C51 C50 C49 120.1(4) . . ?
C51 C50 H50 119.9 . . ?
C47 C46 H46 119.0 . . ?
C45 C46 C47 121.9(4) . . ?
C45 C46 H46 119.0 . . ?
C23 C24 H24 119.4 . . ?
C23 C24 C25 121.2(4) . . ?
C25 C24 H24 119.4 . . ?
C42 C35 C36 120.4(4) . . ?
C34 C35 C36 121.3(4) . . ?
C34 C35 C42 118.3(4) . . ?
C84 C77 C78 119.2(4) . . ?
C76 C77 C84 118.4(4) . . ?
C76 C77 C78 122.3(4) . . ?
C80 C79 H79 119.4 . . ?
C78 C79 H79 119.4 . . ?
C78 C79 C80 121.3(4) . . ?
O2 C12 C11 116.1(4) . . ?
O2 C12 C13 122.8(4) . . ?
C11 C12 C13 121.1(4) . . ?
C83 C82 C65 119.7(4) . . ?
C81 C82 C83 118.8(4) . . ?
C81 C82 C65 121.5(4) . . ?
C62 C57 C58 118.6(4) . . ?
C56 C57 C62 118.9(4) . . ?
C56 C57 C58 122.5(4) . . ?
C5 C10 C1 119.3(4) . . ?
C9 C10 C1 122.1(4) . . ?
C9 C10 C5 118.6(4) . . ?
C53 C62 C61 121.5(4) . . ?
C57 C62 C53 119.5(4) . . ?
C57 C62 C61 119.0(4) . . ?
C20 C15 C16 118.9(4) . . ?
C14 C15 C20 119.1(4) . . ?
C14 C15 C16 122.0(4) . . ?
C69 C70 H70 119.3 . . ?
C69 C70 C71 121.4(4) . . ?
C71 C70 H70 119.3 . . ?
C41 C26 C27 119.3(4) . . ?
C25 C26 C41 118.3(4) . . ?
C25 C26 C27 122.4(4) . . ?
C2 C3 C23 119.4(4) . . ?
C4 C3 C2 118.5(4) . . ?
C4 C3 C23 122.1(4) . . ?
O3 C44 C45 118.2(4) . . ?
C43 C44 O3 119.3(3) . . ?
C43 C44 C45 122.4(4) . . ?
C77 C76 H76 119.2 . . ?
C77 C76 C75 121.5(4) . . ?
C75 C76 H76 119.2 . . ?
C54 C55 H55 120.2 . . ?
C56 C55 C54 119.6(4) . . ?
C56 C55 H55 120.2 . . ?
C70 C71 H71 119.7 . . ?
C72 C71 C70 120.6(4) . . ?
C72 C71 H71 119.7 . . ?
C39 C40 C23 121.4(4) . . ?
C39 C40 C41 119.3(4) . . ?
C41 C40 C23 119.3(4) . . ?
C12 C11 C1 117.7(4) . . ?
C12 C11 C20 119.6(4) . . ?
C20 C11 C1 122.7(4) . . ?
C68 C67 H67 119.3 . . ?
C68 C67 C66 121.5(4) . . ?
C66 C67 H67 119.3 . . ?
C24 C23 C3 121.0(4) . . ?
C24 C23 C40 118.9(4) . . ?
C40 C23 C3 120.1(4) . . ?
C4 C5 C10 119.3(4) . . ?
C6 C5 C10 118.6(4) . . ?
C6 C5 C4 122.1(4) . . ?
C65 C66 C67 121.8(4) . . ?
C65 C66 H66 119.1 . . ?
C67 C66 H66 119.1 . . ?
C27 C28 H28 119.0 . . ?
C27 C28 C29 122.1(4) . . ?
C29 C28 H28 119.0 . . ?
C82 C81 H81 119.7 . . ?
C80 C81 C82 120.7(4) . . ?
C80 C81 H81 119.7 . . ?
C73 C72 H72 119.7 . . ?
C71 C72 C73 120.6(4) . . ?
C71 C72 H72 119.7 . . ?
C12 C13 H13 120.3 . . ?
C14 C13 C12 119.5(4) . . ?
C14 C13 H13 120.3 . . ?
C36 C37 H37 119.0 . . ?
C36 C37 C38 122.1(4) . . ?
C38 C37 H37 119.0 . . ?
C59 C60 H60 119.6 . . ?
C61 C60 H60 119.6 . . ?
C61 C60 C59 120.8(4) . . ?
C10 C9 H9 119.7 . . ?
C8 C9 C10 120.5(4) . . ?
C8 C9 H9 119.7 . . ?
C79 C80 H80 119.5 . . ?
C81 C80 C79 121.0(4) . . ?
C81 C80 H80 119.5 . . ?
C40 C39 H39 119.5 . . ?
C38 C39 C40 121.0(4) . . ?
C38 C39 H39 119.5 . . ?
C57 C56 H56 119.2 . . ?
C55 C56 C57 121.5(4) . . ?
C55 C56 H56 119.2 . . ?
C73 C74 H74 120.0 . . ?
C75 C74 C73 120.0(4) . . ?
C75 C74 H74 120.0 . . ?
C26 C41 C36 121.4(4) . . ?
C26 C41 C40 119.9(4) . . ?
C40 C41 C36 118.7(4) . . ?
C15 C20 C11 119.2(4) . . ?
C19 C20 C15 118.6(4) . . ?
C19 C20 C11 122.2(4) . . ?
C24 C25 H25 118.9 . . ?
C26 C25 C24 122.3(4) . . ?
C26 C25 H25 118.9 . . ?
C42 C31 C32 118.4(4) . . ?
C30 C31 C42 120.0(4) . . ?
C30 C31 C32 121.7(4) . . ?
C3 C4 C5 121.3(4) . . ?
C3 C4 H4 119.3 . . ?
C5 C4 H4 119.3 . . ?
C57 C58 H58 119.5 . . ?
C59 C58 C57 121.0(4) . . ?
C59 C58 H58 119.5 . . ?
C15 C16 H16 119.7 . . ?
C17 C16 C15 120.6(4) . . ?
C17 C16 H16 119.7 . . ?
C31 C32 H32 119.4 . . ?
C33 C32 C31 121.1(4) . . ?
C33 C32 H32 119.4 . . ?
C76 C75 H75 119.5 . . ?
C74 C75 C76 121.1(4) . . ?
C74 C75 H75 119.5 . . ?
C37 C38 H38 120.0 . . ?
C39 C38 C37 120.0(4) . . ?
C39 C38 H38 120.0 . . ?
C83 C78 C77 119.9(4) . . ?
C79 C78 C83 118.6(4) . . ?
C79 C78 C77 121.5(4) . . ?
C9 C8 H8 119.5 . . ?
C9 C8 C7 121.0(5) . . ?
C7 C8 H8 119.5 . . ?
C35 C34 H34 119.3 . . ?
C35 C34 C33 121.4(4) . . ?
C33 C34 H34 119.3 . . ?
C60 C59 H59 119.8 . . ?
C58 C59 C60 120.3(4) . . ?
C58 C59 H59 119.8 . . ?
O1 C21 H21A 109.5 . . ?
O1 C21 H21B 109.5 . . ?
O1 C21 H21C 109.5 . . ?
H21A C21 H21B 109.5 . . ?
H21A C21 H21C 109.5 . . ?
H21B C21 H21C 109.5 . . ?
C42 C27 C26 119.4(4) . . ?
C28 C27 C42 118.4(4) . . ?
C28 C27 C26 122.3(4) . . ?
C31 C30 H30 120.0 . . ?
C29 C30 C31 120.1(4) . . ?
C29 C30 H30 120.0 . . ?
O4 C64 H64A 109.5 . . ?
O4 C64 H64B 109.5 . . ?
O4 C64 H64C 109.5 . . ?
H64A C64 H64B 109.5 . . ?
H64A C64 H64C 109.5 . . ?
H64B C64 H64C 109.5 . . ?
C28 C29 H29 119.7 . . ?
C30 C29 C28 120.5(4) . . ?
C30 C29 H29 119.7 . . ?
C5 C6 H6 119.4 . . ?
C7 C6 C5 121.2(5) . . ?
C7 C6 H6 119.4 . . ?
C32 C33 C34 120.7(4) . . ?
C32 C33 H33 119.7 . . ?
C34 C33 H33 119.7 . . ?
C19 C18 H18 119.7 . . ?
C19 C18 C17 120.7(5) . . ?
C17 C18 H18 119.7 . . ?
C15 C14 H14 119.2 . . ?
C13 C14 C15 121.5(4) . . ?
C13 C14 H14 119.2 . . ?
C62 C61 H61 119.8 . . ?
C60 C61 C62 120.3(4) . . ?
C60 C61 H61 119.8 . . ?
C20 C19 H19 119.5 . . ?
C18 C19 C20 121.0(4) . . ?
C18 C19 H19 119.5 . . ?
O3 C63 H63A 109.5 . . ?
O3 C63 H63B 109.5 . . ?
O3 C63 H63C 109.5 . . ?
H63A C63 H63B 109.5 . . ?
H63A C63 H63C 109.5 . . ?
H63B C63 H63C 109.5 . . ?
C8 C7 H7 120.0 . . ?
C6 C7 C8 120.1(4) . . ?
C6 C7 H7 120.0 . . ?
C16 C17 C18 120.1(4) . . ?
C16 C17 H17 120.0 . . ?
C18 C17 H17 120.0 . . ?
O2 C22 H22A 109.5 . . ?
O2 C22 H22B 109.5 . . ?
O2 C22 H22C 109.5 . . ?
H22A C22 H22B 109.5 . . ?
H22A C22 H22C 109.5 . . ?
H22B C22 H22C 109.5 . . ?

loop_
_geom_bond_atom_site_label_1
_geom_bond_atom_site_label_2
_geom_bond_distance
_geom_bond_site_symmetry_2
_geom_bond_publ_flag
O4 C54 1.373(5) . ?
O4 C64 1.430(5) . ?
O1 C2 1.384(5) . ?
O1 C21 1.421(5) . ?
O3 C44 1.385(5) . ?
O3 C63 1.416(6) . ?
O2 C12 1.364(5) . ?
O2 C22 1.407(6) . ?
C69 C68 1.483(6) . ?
C69 C84 1.429(6) . ?
C69 C70 1.377(6) . ?
C54 C53 1.381(6) . ?
C54 C55 1.407(6) . ?
C53 C43 1.489(5) . ?
C53 C62 1.419(6) . ?
C2 C1 1.370(6) . ?
C2 C3 1.424(6) . ?
C1 C10 1.431(6) . ?
C1 C11 1.490(6) . ?
C83 C68 1.431(6) . ?
C83 C82 1.427(6) . ?
C83 C78 1.432(6) . ?
C68 C67 1.379(6) . ?
C52 C43 1.418(6) . ?
C52 C47 1.429(5) . ?
C52 C51 1.417(6) . ?
C65 C45 1.488(6) . ?
C65 C82 1.435(6) . ?
C65 C66 1.370(6) . ?
C36 C35 1.470(6) . ?
C36 C37 1.370(6) . ?
C36 C41 1.435(6) . ?
C43 C44 1.378(5) . ?
C48 H48 0.9500 . ?
C48 C47 1.416(6) . ?
C48 C49 1.357(6) . ?
C47 C46 1.410(6) . ?
C49 H49 0.9500 . ?
C49 C50 1.408(6) . ?
C45 C46 1.373(6) . ?
C45 C44 1.426(6) . ?
C51 H51 0.9500 . ?
C51 C50 1.372(6) . ?
C42 C35 1.421(6) . ?
C42 C31 1.423(6) . ?
C42 C27 1.428(6) . ?
C73 C84 1.426(6) . ?
C73 C72 1.417(6) . ?
C73 C74 1.409(6) . ?
C84 C77 1.431(6) . ?
C50 H50 0.9500 . ?
C46 H46 0.9500 . ?
C24 H24 0.9500 . ?
C24 C23 1.372(6) . ?
C24 C25 1.397(6) . ?
C35 C34 1.394(6) . ?
C77 C76 1.384(6) . ?
C77 C78 1.472(6) . ?
C79 H79 0.9500 . ?
C79 C80 1.390(6) . ?
C79 C78 1.389(6) . ?
C12 C11 1.385(6) . ?
C12 C13 1.410(6) . ?
C82 C81 1.413(6) . ?
C57 C62 1.413(5) . ?
C57 C56 1.408(6) . ?
C57 C58 1.421(6) . ?
C10 C5 1.426(6) . ?
C10 C9 1.423(6) . ?
C62 C61 1.422(6) . ?
C15 C20 1.418(6) . ?
C15 C16 1.426(6) . ?
C15 C14 1.411(7) . ?
C70 H70 0.9500 . ?
C70 C71 1.401(6) . ?
C26 C41 1.425(6) . ?
C26 C25 1.378(6) . ?
C26 C27 1.477(6) . ?
C3 C23 1.495(6) . ?
C3 C4 1.369(6) . ?
C76 H76 0.9500 . ?
C76 C75 1.393(6) . ?
C55 H55 0.9500 . ?
C55 C56 1.365(6) . ?
C71 H71 0.9500 . ?
C71 C72 1.361(7) . ?
C40 C23 1.435(6) . ?
C40 C39 1.409(6) . ?
C40 C41 1.432(6) . ?
C11 C20 1.420(6) . ?
C67 H67 0.9500 . ?
C67 C66 1.406(6) . ?
C5 C4 1.420(6) . ?
C5 C6 1.413(6) . ?
C66 H66 0.9500 . ?
C28 H28 0.9500 . ?
C28 C27 1.386(6) . ?
C28 C29 1.390(6) . ?
C81 H81 0.9500 . ?
C81 C80 1.368(6) . ?
C72 H72 0.9500 . ?
C13 H13 0.9500 . ?
C13 C14 1.366(7) . ?
C37 H37 0.9500 . ?
C37 C38 1.402(7) . ?
C60 H60 0.9500 . ?
C60 C59 1.396(7) . ?
C60 C61 1.366(6) . ?
C9 H9 0.9500 . ?
C9 C8 1.362(6) . ?
C80 H80 0.9500 . ?
C39 H39 0.9500 . ?
C39 C38 1.362(6) . ?
C56 H56 0.9500 . ?
C74 H74 0.9500 . ?
C74 C75 1.368(7) . ?
C20 C19 1.414(6) . ?
C25 H25 0.9500 . ?
C31 C32 1.429(6) . ?
C31 C30 1.408(6) . ?
C4 H4 0.9500 . ?
C58 H58 0.9500 . ?
C58 C59 1.362(7) . ?
C16 H16 0.9500 . ?
C16 C17 1.367(7) . ?
C32 H32 0.9500 . ?
C32 C33 1.339(7) . ?
C75 H75 0.9500 . ?
C38 H38 0.9500 . ?
C8 H8 0.9500 . ?
C8 C7 1.399(8) . ?
C34 H34 0.9500 . ?
C34 C33 1.404(7) . ?
C59 H59 0.9500 . ?
C21 H21A 0.9800 . ?
C21 H21B 0.9800 . ?
C21 H21C 0.9800 . ?
C30 H30 0.9500 . ?
C30 C29 1.366(6) . ?
C64 H64A 0.9800 . ?
C64 H64B 0.9800 . ?
C64 H64C 0.9800 . ?
C29 H29 0.9500 . ?
C6 H6 0.9500 . ?
C6 C7 1.365(7) . ?
C33 H33 0.9500 . ?
C18 H18 0.9500 . ?
C18 C19 1.365(6) . ?
C18 C17 1.405(7) . ?
C14 H14 0.9500 . ?
C61 H61 0.9500 . ?
C19 H19 0.9500 . ?
C63 H63A 0.9800 . ?
C63 H63B 0.9800 . ?
C63 H63C 0.9800 . ?
C7 H7 0.9500 . ?
C17 H17 0.9500 . ?
C22 H22A 0.9800 . ?
C22 H22B 0.9800 . ?
C22 H22C 0.9800 . ?

loop_
_geom_torsion_atom_site_label_1
_geom_torsion_atom_site_label_2
_geom_torsion_atom_site_label_3
_geom_torsion_atom_site_label_4
_geom_torsion
_geom_torsion_site_symmetry_1
_geom_torsion_site_symmetry_2
_geom_torsion_site_symmetry_3
_geom_torsion_site_symmetry_4
_geom_torsion_publ_flag
O4 C54 C53 C43 2.5(6) . . . . ?
O4 C54 C53 C62 -179.3(3) . . . . ?
O4 C54 C55 C56 -179.4(4) . . . . ?
O1 C2 C1 C10 -178.0(4) . . . . ?
O1 C2 C1 C11 8.1(6) . . . . ?
O1 C2 C3 C23 -3.7(6) . . . . ?
O1 C2 C3 C4 178.6(4) . . . . ?
O2 C12 C11 C1 -0.7(6) . . . . ?
O2 C12 C11 C20 179.1(4) . . . . ?
O2 C12 C13 C14 180.0(4) . . . . ?
C69 C68 C67 C66 -178.8(3) . . . . ?
C69 C84 C77 C76 -176.6(4) . . . . ?
C69 C84 C77 C78 2.3(6) . . . . ?
C69 C70 C71 C72 -0.5(6) . . . . ?
C54 C53 C43 C52 -80.5(5) . . . . ?
C54 C53 C43 C44 102.8(5) . . . . ?
C54 C53 C62 C57 -2.4(6) . . . . ?
C54 C53 C62 C61 179.3(4) . . . . ?
C54 C55 C56 C57 -0.2(6) . . . . ?
C53 C54 C55 C56 0.4(6) . . . . ?
C53 C43 C44 O3 -1.6(5) . . . . ?
C53 C43 C44 C45 174.9(4) . . . . ?
C53 C62 C61 C60 177.4(4) . . . . ?
C2 C1 C10 C5 -1.3(6) . . . . ?
C2 C1 C10 C9 177.4(4) . . . . ?
C2 C1 C11 C12 75.8(5) . . . . ?
C2 C1 C11 C20 -104.0(5) . . . . ?
C2 C3 C23 C24 118.3(5) . . . . ?
C2 C3 C23 C40 -60.6(5) . . . . ?
C2 C3 C4 C5 0.1(7) . . . . ?
C1 C2 C3 C23 173.8(4) . . . . ?
C1 C2 C3 C4 -3.9(6) . . . . ?
C1 C10 C5 C4 -2.3(6) . . . . ?
C1 C10 C5 C6 179.2(4) . . . . ?
C1 C10 C9 C8 -178.7(4) . . . . ?
C1 C11 C20 C15 -178.4(4) . . . . ?
C1 C11 C20 C19 2.0(6) . . . . ?
C83 C68 C67 C66 1.3(6) . . . . ?
C83 C82 C81 C80 1.6(6) . . . . ?
C68 C69 C84 C73 -179.9(3) . . . . ?
C68 C69 C84 C77 -0.6(6) . . . . ?
C68 C69 C70 C71 -179.4(3) . . . . ?
C68 C83 C82 C65 -2.1(6) . . . . ?
C68 C83 C82 C81 176.3(4) . . . . ?
C68 C83 C78 C77 2.5(6) . . . . ?
C68 C83 C78 C79 -177.0(4) . . . . ?
C68 C67 C66 C65 0.3(6) . . . . ?
C52 C43 C44 O3 -178.3(4) . . . . ?
C52 C43 C44 C45 -1.8(6) . . . . ?
C52 C47 C46 C45 -2.0(6) . . . . ?
C52 C51 C50 C49 0.0(6) . . . . ?
C65 C45 C46 C47 179.3(4) . . . . ?
C65 C45 C44 O3 -0.7(6) . . . . ?
C65 C45 C44 C43 -177.2(4) . . . . ?
C65 C82 C81 C80 -180.0(4) . . . . ?
C36 C35 C34 C33 179.5(4) . . . . ?
C36 C37 C38 C39 2.1(7) . . . . ?
C43 C53 C62 C57 175.9(4) . . . . ?
C43 C53 C62 C61 -2.5(6) . . . . ?
C43 C52 C47 C48 -178.6(3) . . . . ?
C43 C52 C47 C46 4.1(5) . . . . ?
C43 C52 C51 C50 178.6(4) . . . . ?
C48 C47 C46 C45 -179.2(4) . . . . ?
C48 C49 C50 C51 1.6(6) . . . . ?
C47 C52 C43 C53 -178.8(4) . . . . ?
C47 C52 C43 C44 -2.2(5) . . . . ?
C47 C52 C51 C50 -1.5(6) . . . . ?
C47 C48 C49 C50 -1.6(6) . . . . ?
C49 C48 C47 C52 0.1(6) . . . . ?
C49 C48 C47 C46 177.3(4) . . . . ?
C45 C65 C82 C83 -176.6(3) . . . . ?
C45 C65 C82 C81 5.1(6) . . . . ?
C45 C65 C66 C67 177.4(4) . . . . ?
C51 C52 C43 C53 1.2(6) . . . . ?
C51 C52 C43 C44 177.8(4) . . . . ?
C51 C52 C47 C48 1.4(5) . . . . ?
C51 C52 C47 C46 -175.9(4) . . . . ?
C42 C35 C34 C33 -0.3(6) . . . . ?
C42 C31 C32 C33 0.9(6) . . . . ?
C42 C31 C30 C29 -0.7(6) . . . . ?
C73 C84 C77 C76 2.6(6) . . . . ?
C73 C84 C77 C78 -178.4(3) . . . . ?
C73 C74 C75 C76 1.6(7) . . . . ?
C84 C69 C68 C83 -0.2(5) . . . . ?
C84 C69 C68 C67 179.9(4) . . . . ?
C84 C69 C70 C71 0.7(6) . . . . ?
C84 C73 C72 C71 1.0(6) . . . . ?
C84 C73 C74 C75 -1.4(6) . . . . ?
C84 C77 C76 C75 -2.4(6) . . . . ?
C84 C77 C78 C83 -3.2(5) . . . . ?
C84 C77 C78 C79 176.1(4) . . . . ?
C46 C45 C44 O3 -179.6(4) . . . . ?
C46 C45 C44 C43 3.9(6) . . . . ?
C35 C36 C37 C38 179.1(4) . . . . ?
C35 C36 C41 C26 -2.3(6) . . . . ?
C35 C36 C41 C40 179.0(3) . . . . ?
C35 C42 C31 C32 -0.1(6) . . . . ?
C35 C42 C31 C30 -179.3(4) . . . . ?
C35 C42 C27 C26 0.0(6) . . . . ?
C35 C42 C27 C28 179.9(4) . . . . ?
C35 C34 C33 C32 1.1(7) . . . . ?
C77 C76 C75 C74 0.3(7) . . . . ?
C12 C11 C20 C15 1.8(6) . . . . ?
C12 C11 C20 C19 -177.8(4) . . . . ?
C12 C13 C14 C15 -0.1(7) . . . . ?
C82 C83 C68 C69 179.7(3) . . . . ?
C82 C83 C68 C67 -0.3(6) . . . . ?
C82 C83 C78 C77 -178.0(3) . . . . ?
C82 C83 C78 C79 2.6(6) . . . . ?
C82 C65 C45 C46 -118.5(5) . . . . ?
C82 C65 C45 C44 62.7(5) . . . . ?
C82 C65 C66 C67 -2.8(6) . . . . ?
C82 C81 C80 C79 0.7(7) . . . . ?
C57 C62 C61 C60 -1.0(6) . . . . ?
C57 C58 C59 C60 -0.7(6) . . . . ?
C10 C1 C11 C12 -98.0(5) . . . . ?
C10 C1 C11 C20 82.3(5) . . . . ?
C10 C5 C4 C3 2.9(7) . . . . ?
C10 C5 C6 C7 -0.2(7) . . . . ?
C10 C9 C8 C7 -0.8(7) . . . . ?
C62 C53 C43 C52 101.2(4) . . . . ?
C62 C53 C43 C44 -75.4(5) . . . . ?
C62 C57 C56 C55 -1.2(6) . . . . ?
C62 C57 C58 C59 -1.4(6) . . . . ?
C15 C20 C19 C18 0.1(6) . . . . ?
C15 C16 C17 C18 -0.6(7) . . . . ?
C70 C69 C68 C83 179.9(4) . . . . ?
C70 C69 C68 C67 0.0(6) . . . . ?
C70 C69 C84 C73 0.0(6) . . . . ?
C70 C69 C84 C77 179.3(4) . . . . ?
C70 C71 C72 C73 -0.3(7) . . . . ?
C3 C2 C1 C10 4.5(6) . . . . ?
C3 C2 C1 C11 -169.3(4) . . . . ?
C44 C45 C46 C47 -1.9(6) . . . . ?
C76 C77 C78 C83 175.7(4) . . . . ?
C76 C77 C78 C79 -4.9(6) . . . . ?
C55 C54 C53 C43 -177.3(4) . . . . ?
C55 C54 C53 C62 1.0(6) . . . . ?
C40 C39 C38 C37 -1.9(7) . . . . ?
C11 C1 C10 C5 172.5(4) . . . . ?
C11 C1 C10 C9 -8.8(6) . . . . ?
C11 C12 C13 C14 1.5(7) . . . . ?
C11 C20 C19 C18 179.8(4) . . . . ?
C23 C24 C25 C26 0.4(6) . . . . ?
C23 C3 C4 C5 -177.6(4) . . . . ?
C23 C40 C39 C38 -178.1(4) . . . . ?
C23 C40 C41 C36 179.8(4) . . . . ?
C23 C40 C41 C26 1.2(6) . . . . ?
C5 C10 C9 C8 0.1(6) . . . . ?
C5 C6 C7 C8 -0.6(8) . . . . ?
C66 C65 C45 C46 61.3(6) . . . . ?
C66 C65 C45 C44 -117.5(5) . . . . ?
C66 C65 C82 C83 3.7(6) . . . . ?
C66 C65 C82 C81 -174.7(4) . . . . ?
C72 C73 C84 C69 -0.9(6) . . . . ?
C72 C73 C84 C77 179.9(4) . . . . ?
C72 C73 C74 C75 178.0(4) . . . . ?
C13 C12 C11 C1 177.8(4) . . . . ?
C13 C12 C11 C20 -2.4(6) . . . . ?
C37 C36 C35 C42 -178.7(4) . . . . ?
C37 C36 C35 C34 1.5(6) . . . . ?
C37 C36 C41 C26 177.2(4) . . . . ?
C37 C36 C41 C40 -1.5(6) . . . . ?
C9 C10 C5 C4 178.9(4) . . . . ?
C9 C10 C5 C6 0.4(6) . . . . ?
C9 C8 C7 C6 1.0(7) . . . . ?
C80 C79 C78 C83 -0.2(6) . . . . ?
C80 C79 C78 C77 -179.6(4) . . . . ?
C39 C40 C23 C24 174.6(4) . . . . ?
C39 C40 C23 C3 -6.5(6) . . . . ?
C39 C40 C41 C36 1.7(6) . . . . ?
C39 C40 C41 C26 -177.0(4) . . . . ?
C56 C57 C62 C53 2.5(6) . . . . ?
C56 C57 C62 C61 -179.2(4) . . . . ?
C56 C57 C58 C59 -180.0(4) . . . . ?
C74 C73 C84 C69 178.5(3) . . . . ?
C74 C73 C84 C77 -0.8(6) . . . . ?
C74 C73 C72 C71 -178.3(4) . . . . ?
C41 C36 C35 C42 0.8(6) . . . . ?
C41 C36 C35 C34 -179.0(4) . . . . ?
C41 C36 C37 C38 -0.4(6) . . . . ?
C41 C26 C25 C24 -2.8(6) . . . . ?
C41 C26 C27 C42 -1.5(5) . . . . ?
C41 C26 C27 C28 178.6(4) . . . . ?
C41 C40 C23 C24 -3.6(6) . . . . ?
C41 C40 C23 C3 175.4(3) . . . . ?
C41 C40 C39 C38 0.0(6) . . . . ?
C20 C15 C16 C17 1.4(6) . . . . ?
C20 C15 C14 C13 -0.4(6) . . . . ?
C25 C24 C23 C3 -176.1(4) . . . . ?
C25 C24 C23 C40 2.8(6) . . . . ?
C25 C26 C41 C36 -176.7(4) . . . . ?
C25 C26 C41 C40 2.0(6) . . . . ?
C25 C26 C27 C42 177.8(4) . . . . ?
C25 C26 C27 C28 -2.1(6) . . . . ?
C31 C42 C35 C36 180.0(3) . . . . ?
C31 C42 C35 C34 -0.2(6) . . . . ?
C31 C42 C27 C26 -179.6(3) . . . . ?
C31 C42 C27 C28 0.3(6) . . . . ?
C31 C32 C33 C34 -1.5(7) . . . . ?
C31 C30 C29 C28 0.5(6) . . . . ?
C4 C3 C23 C24 -64.1(6) . . . . ?
C4 C3 C23 C40 117.0(5) . . . . ?
C4 C5 C6 C7 -178.6(5) . . . . ?
C58 C57 C62 C53 -176.1(4) . . . . ?
C58 C57 C62 C61 2.3(6) . . . . ?
C58 C57 C56 C55 177.3(4) . . . . ?
C16 C15 C20 C11 179.2(4) . . . . ?
C16 C15 C20 C19 -1.1(6) . . . . ?
C16 C15 C14 C13 180.0(4) . . . . ?
C32 C31 C30 C29 -179.9(4) . . . . ?
C78 C83 C68 C69 -0.7(5) . . . . ?
C78 C83 C68 C67 179.2(4) . . . . ?
C78 C83 C82 C65 178.3(4) . . . . ?
C78 C83 C82 C81 -3.3(6) . . . . ?
C78 C77 C76 C75 178.7(4) . . . . ?
C78 C79 C80 C81 -1.5(7) . . . . ?
C59 C60 C61 C62 -1.2(7) . . . . ?
C21 O1 C2 C1 98.2(4) . . . . ?
C21 O1 C2 C3 -84.2(4) . . . . ?
C27 C42 C35 C36 0.4(6) . . . . ?
C27 C42 C35 C34 -179.8(4) . . . . ?
C27 C42 C31 C32 179.6(4) . . . . ?
C27 C42 C31 C30 0.3(6) . . . . ?
C27 C26 C41 C36 2.7(6) . . . . ?
C27 C26 C41 C40 -178.7(3) . . . . ?
C27 C26 C25 C24 177.8(4) . . . . ?
C27 C28 C29 C30 0.1(6) . . . . ?
C30 C31 C32 C33 -179.9(4) . . . . ?
C64 O4 C54 C53 -174.7(4) . . . . ?
C64 O4 C54 C55 5.1(6) . . . . ?
C29 C28 C27 C42 -0.5(6) . . . . ?
C29 C28 C27 C26 179.4(3) . . . . ?
C6 C5 C4 C3 -178.6(4) . . . . ?
C14 C15 C20 C11 -0.5(6) . . . . ?
C14 C15 C20 C19 179.2(4) . . . . ?
C14 C15 C16 C17 -179.0(4) . . . . ?
C61 C60 C59 C58 2.1(7) . . . . ?
C19 C18 C17 C16 -0.4(7) . . . . ?
C63 O3 C44 C43 -90.2(5) . . . . ?
C63 O3 C44 C45 93.2(5) . . . . ?
C17 C18 C19 C20 0.7(6) . . . . ?
C22 O2 C12 C11 179.7(4) . . . . ?
C22 O2 C12 C13 1.2(6) . . . . ?
